data_4306028
loop_
_publ_author_name
'Gaelle Dupouy'
'Mathieu Marchivie'
'Smail Triki'
'Jean Sala-Pala'
'Jean-Yves Sala\"un'
'Carlos J. G\'omez-Garc\'ia'
'Philippe Guionneau'

_publ_contact_author_address
;UMR CNRS 6521, Universit\'e de Bretagne Occidentale,
 BP 809, 29285 Brest Cedex (France)'
;
_publ_contact_author_email triki@univ-brest.fr
_publ_contact_author_fax +33298017001
_publ_contact_author_name 'TRIKI Smail'
_publ_contact_author_phone +33298016146
_publ_section_title
;
The Key Role of the Intermolecular \p-\p Interactions in the Presence of
Spin Crossover in Neutral [Fe(abpt)2A2] Complexes (A = Terminal Monoanion N
Ligand)
;
_journal_name_full 'Inorganic Chemistry'
_journal_page_first 8921
_journal_page_last 8931
_journal_paper_doi 10.1021/ic800955r
_journal_volume 47
_journal_year 2008
_chemical_compound_source 'synthesis as described'
_chemical_formula_moiety 'C40 H26 Fe1 N20 O2'
_chemical_formula_sum 'C40 H26 Fe N20 O2'
_chemical_formula_weight 874.66
_chemical_name_systematic '[Fe(abpt)2(tcnome)2] 293K'
_space_group_IT_number 14
_symmetry_cell_setting monoclinic
_symmetry_Int_Tables_number 14
_symmetry_space_group_name_Hall '-P 2yn'
_symmetry_space_group_name_H-M 'P 1 21/n 1'
_atom_sites_solution_hydrogens difmap
_atom_sites_solution_primary direct
_atom_sites_solution_secondary difmap
_audit_conform_dict_location ftp://ftp.iucr.org/pub/cif_core.dic
_audit_conform_dict_name cif_core.dic
_audit_conform_dict_version 2.3
_audit_creation_date 2007-02-26T15:43:28-00:00
_audit_creation_method 'WinGX routine CIF_UPDATE'
_cell_angle_alpha 90
_cell_angle_beta 90.615(9)
_cell_angle_gamma 90
_cell_formula_units_Z 2
_cell_length_a 10.8317(13)
_cell_length_b 14.9120(18)
_cell_length_c 12.0518(13)
_cell_measurement_reflns_used 0
_cell_measurement_temperature 293(2)
_cell_measurement_theta_max 0
_cell_measurement_theta_min 0
_cell_measurement_wavelength 0.71073
_cell_volume 1946.5(4)
_computing_cell_refinement 'CRYSALIS-RED 170 (Oxford-Diffraction, 2002)'
_computing_data_collection 'CRYSALIS-CCD 170 (Oxford-Diffraction,2002)'
_computing_data_reduction 'CRYSALIS-RED 170 (Oxford-Diffraction, 2002)'
_computing_molecular_graphics 'Ortep-3 for Windows (Farrugia, 1997)'
_computing_publication_material 'WinGX publication routines (Farrugia, 1999)'
_computing_structure_refinement 'SHELXL-97 (Sheldrick, 1997)'
_computing_structure_solution 'SIR97 (Giacovazzo et al, 1997)'
_diffrn_ambient_temperature 293(2)
_diffrn_measured_fraction_theta_full 0.824
_diffrn_measured_fraction_theta_max 0.824
_diffrn_radiation_monochromator graphite
_diffrn_radiation_probe x-ray
_diffrn_radiation_type MoK\a
_diffrn_radiation_wavelength 0.71073
_diffrn_reflns_av_R_equivalents 0.0781
_diffrn_reflns_av_unetI/netI 0.1448
_diffrn_reflns_limit_h_max 12
_diffrn_reflns_limit_h_min -12
_diffrn_reflns_limit_k_max 17
_diffrn_reflns_limit_k_min -17
_diffrn_reflns_limit_l_max 14
_diffrn_reflns_limit_l_min -13
_diffrn_reflns_number 13081
_diffrn_reflns_theta_full 25.44
_diffrn_reflns_theta_max 25.44
_diffrn_reflns_theta_min 3.21
_diffrn_source 'sealed X-ray tube'
_exptl_absorpt_coefficient_mu 0.454
_exptl_absorpt_correction_type none
_exptl_crystal_colour yellow
_exptl_crystal_density_diffrn 1.492
_exptl_crystal_density_method 'not measured'
_exptl_crystal_description prism
_exptl_crystal_F_000 896
_exptl_crystal_size_max 0.2
_exptl_crystal_size_mid 0.1
_exptl_crystal_size_min 0.1
_refine_diff_density_max 0.314
_refine_diff_density_min -0.228
_refine_diff_density_rms 0.043
_refine_ls_extinction_method none
_refine_ls_goodness_of_fit_ref 0.981
_refine_ls_hydrogen_treatment refall
_refine_ls_matrix_type full
_refine_ls_number_parameters 338
_refine_ls_number_reflns 2963
_refine_ls_number_restraints 0
_refine_ls_restrained_S_all 0.981
_refine_ls_R_factor_all 0.1535
_refine_ls_R_factor_gt 0.0557
_refine_ls_shift/su_max 0
_refine_ls_shift/su_mean 0
_refine_ls_structure_factor_coef Fsqd
_refine_ls_weighting_details 'calc w=1/[\s^2^(Fo^2^)+(0.0047P)^2^+0.0000P] where P=(Fo^2^+2Fc^2^)/3'
_refine_ls_weighting_scheme calc
_refine_ls_wR_factor_gt 0.0402
_refine_ls_wR_factor_ref 0.0512
_reflns_number_gt 1594
_reflns_number_total 2963
_reflns_threshold_expression >2sigma(I)
_cod_data_source_file ic800955r_si_001_3.cif
_cod_data_source_block struct2_293k
_cod_original_sg_symbol_H-M 'P 21/n'
_cod_original_formula_sum 'C40 H26 Fe1 N20 O2'
_cod_database_code 4306028

loop_
_symmetry_equiv_pos_as_xyz
'x, y, z'
'-x+1/2, y+1/2, -z+1/2'
'-x, -y, -z'
'x-1/2, -y-1/2, z-1/2'

loop_
_atom_site_label
_atom_site_type_symbol
_atom_site_fract_x
_atom_site_fract_y
_atom_site_fract_z
_atom_site_U_iso_or_equiv
_atom_site_adp_type
_atom_site_occupancy
_atom_site_symmetry_multiplicity
_atom_site_calc_flag
_atom_site_refinement_flags
_atom_site_disorder_assembly
_atom_site_disorder_group
Fe1 Fe 0 0 0 0.0354(3) Uani 1 2 d S . .
O1 O 0.5844(3) 0.11943(18) 0.1122(2) 0.0451(8) Uani 1 1 d . . .
N1 N 0.0016(3) 0.14655(17) 0.0014(3) 0.0318(8) Uani 1 1 d . . .
N2 N -0.0347(3) 0.0339(2) -0.1687(3) 0.0321(9) Uani 1 1 d . . .
N8 N 0.1997(3) 0.0020(2) -0.0090(3) 0.0444(9) Uani 1 1 d . . .
N4 N -0.0702(3) -0.0118(2) -0.2626(3) 0.0363(9) Uani 1 1 d . . .
N5 N -0.0959(3) 0.1341(2) -0.2882(3) 0.0305(9) Uani 1 1 d . . .
N6 N -0.1295(4) 0.2182(2) -0.3332(4) 0.0396(11) Uani 1 1 d . . .
N7 N -0.1497(3) 0.1033(2) -0.5160(3) 0.0512(11) Uani 1 1 d . . .
N3 N 0.4206(3) -0.0011(2) 0.2901(3) 0.0616(11) Uani 1 1 d . . .
N9 N 0.2736(3) 0.1799(2) -0.1641(3) 0.0621(13) Uani 1 1 d . . .
N10 N 0.6639(4) 0.2203(3) -0.1597(3) 0.0654(14) Uani 1 1 d . . .
C1 C 0.0300(4) 0.1991(3) 0.0877(4) 0.0414(14) Uani 1 1 d . . .
C2 C 0.0356(4) 0.2913(3) 0.0805(4) 0.0468(15) Uani 1 1 d . . .
C3 C 0.0097(5) 0.3314(3) -0.0201(4) 0.0493(14) Uani 1 1 d . . .
C4 C -0.0188(4) 0.2789(3) -0.1099(4) 0.0395(14) Uani 1 1 d . . .
C5 C -0.0224(4) 0.1865(3) -0.0972(4) 0.0312(12) Uani 1 1 d . . .
C6 C -0.0490(4) 0.1213(3) -0.1844(3) 0.0301(12) Uani 1 1 d . . .
C7 C -0.1080(4) 0.0497(3) -0.3335(3) 0.0317(11) Uani 1 1 d . . .
C8 C -0.1532(4) 0.0326(3) -0.4468(4) 0.0352(12) Uani 1 1 d . . .
C9 C -0.1924(4) -0.0516(3) -0.4779(4) 0.0471(14) Uani 1 1 d . . .
C10 C -0.2324(5) -0.0628(4) -0.5858(5) 0.0558(15) Uani 1 1 d . . .
C11 C -0.2308(4) 0.0075(4) -0.6584(4) 0.0560(14) Uani 1 1 d . . .
C12 C -0.1896(5) 0.0879(4) -0.6196(4) 0.0667(17) Uani 1 1 d . . .
C14 C 0.2875(4) 0.0292(2) 0.0337(3) 0.0351(12) Uani 1 1 d . . .
C13 C 0.4084(4) 0.0265(3) 0.2034(4) 0.0387(13) Uani 1 1 d . . .
C15 C 0.3638(5) 0.1697(3) -0.1142(4) 0.0415(14) Uani 1 1 d . . .
C16 C 0.5837(5) 0.1930(3) -0.1109(4) 0.0411(14) Uani 1 1 d . . .
C17 C 0.3932(4) 0.0602(3) 0.0927(3) 0.0340(11) Uani 1 1 d . . .
C18 C 0.4778(4) 0.1594(3) -0.0555(4) 0.0338(12) Uani 1 1 d . . .
C19 C 0.4837(4) 0.1156(3) 0.0461(4) 0.0318(12) Uani 1 1 d . . .
C21 C 0.6632(6) 0.1975(4) 0.1155(5) 0.0605(18) Uani 1 1 d . . .
H1 H 0.048(3) 0.1706(19) 0.156(2) 0.021(11) Uiso 1 1 d . . .
H2 H 0.053(3) 0.330(2) 0.143(3) 0.055(14) Uiso 1 1 d . . .
H3 H 0.005(3) 0.396(2) -0.028(3) 0.045(13) Uiso 1 1 d . . .
H4 H -0.034(3) 0.3021(18) -0.183(2) 0.027(12) Uiso 1 1 d . . .
H6 H -0.131(3) 0.209(2) -0.410(3) 0.066(17) Uiso 1 1 d . . .
H5 H -0.203(4) 0.238(3) -0.306(3) 0.10(2) Uiso 1 1 d . . .
H9 H -0.186(3) -0.1023(19) -0.420(3) 0.055(14) Uiso 1 1 d . . .
H10 H -0.263(3) -0.120(2) -0.608(3) 0.063(16) Uiso 1 1 d . . .
H11 H -0.253(3) 0.003(2) -0.739(3) 0.074(14) Uiso 1 1 d . . .
H12 H -0.179(3) 0.143(2) -0.670(3) 0.086(17) Uiso 1 1 d . . .
H16 H 0.737(4) 0.190(3) 0.061(4) 0.11(2) Uiso 1 1 d . . .
H17 H 0.629(4) 0.250(2) 0.086(3) 0.072(19) Uiso 1 1 d . . .
H15 H 0.682(4) 0.204(2) 0.192(3) 0.072(18) Uiso 1 1 d . . .

loop_
_atom_site_aniso_label
_atom_site_aniso_U_11
_atom_site_aniso_U_22
_atom_site_aniso_U_33
_atom_site_aniso_U_23
_atom_site_aniso_U_13
_atom_site_aniso_U_12
Fe1 0.0412(6) 0.0321(6) 0.0326(6) 0.0036(5) -0.0112(4) -0.0019(5)
O1 0.040(2) 0.048(2) 0.046(2) 0.0027(16) -0.0119(17) -0.0021(17)
N1 0.033(2) 0.030(2) 0.032(2) -0.003(2) -0.0058(17) -0.002(2)
N2 0.043(2) 0.026(2) 0.028(2) 0.0046(18) -0.0060(18) 0.0043(18)
N8 0.038(3) 0.042(2) 0.053(2) 0.006(2) -0.0024(19) -0.003(2)
N4 0.044(2) 0.034(2) 0.031(2) 0.001(2) -0.0098(19) -0.005(2)
N5 0.030(2) 0.033(2) 0.028(2) 0.009(2) -0.0033(19) -0.0004(19)
N6 0.055(3) 0.029(3) 0.035(3) 0.013(2) -0.003(3) 0.008(2)
N7 0.083(3) 0.046(3) 0.025(3) 0.000(2) -0.008(2) -0.002(2)
N3 0.075(3) 0.067(3) 0.043(3) 0.014(3) -0.002(2) -0.005(3)
N9 0.066(4) 0.059(3) 0.061(3) 0.013(2) -0.026(2) -0.006(3)
N10 0.065(4) 0.090(3) 0.042(3) 0.006(2) 0.008(3) -0.019(3)
C1 0.052(4) 0.038(4) 0.033(4) 0.000(3) -0.009(3) 0.000(3)
C2 0.060(4) 0.035(4) 0.045(4) -0.008(3) -0.011(3) -0.003(3)
C3 0.062(3) 0.026(3) 0.060(4) -0.001(3) -0.007(3) 0.001(3)
C4 0.058(4) 0.029(3) 0.032(4) 0.000(3) -0.007(3) -0.001(3)
C5 0.033(3) 0.030(3) 0.031(3) 0.004(3) -0.002(2) 0.004(2)
C6 0.028(3) 0.031(3) 0.031(3) 0.007(3) 0.001(2) -0.003(2)
C7 0.037(3) 0.028(3) 0.030(3) -0.004(2) -0.006(2) -0.002(2)
C8 0.035(3) 0.044(3) 0.026(3) -0.002(3) -0.002(2) 0.002(2)
C9 0.064(4) 0.046(4) 0.031(4) -0.002(3) -0.011(3) 0.000(3)
C10 0.066(4) 0.051(4) 0.050(4) -0.014(3) -0.013(3) -0.006(3)
C11 0.072(4) 0.067(4) 0.028(3) 0.005(4) -0.013(3) 0.009(4)
C12 0.116(5) 0.048(4) 0.035(4) -0.004(3) -0.018(3) -0.004(4)
C14 0.032(3) 0.031(3) 0.042(3) 0.006(2) 0.011(3) 0.003(3)
C13 0.042(3) 0.032(3) 0.042(3) -0.001(3) 0.001(3) 0.000(2)
C15 0.055(4) 0.039(3) 0.030(3) -0.003(3) 0.002(3) -0.008(3)
C16 0.052(4) 0.038(3) 0.033(3) 0.000(2) -0.009(3) 0.001(3)
C17 0.029(3) 0.036(3) 0.038(3) 0.005(2) 0.002(3) -0.003(2)
C18 0.032(3) 0.041(3) 0.028(3) 0.003(2) -0.003(3) -0.002(3)
C19 0.027(3) 0.034(3) 0.034(3) -0.014(2) -0.005(3) 0.005(3)
C21 0.068(5) 0.066(5) 0.047(5) -0.001(4) -0.014(4) -0.022(4)

loop_
_atom_type_symbol
_atom_type_description
_atom_type_scat_dispersion_real
_atom_type_scat_dispersion_imag
_atom_type_scat_source
C C 0.0033 0.0016 'International Tables Vol C Tables 4.2.6.8 and 6.1.1.4'
H H 0 0 'International Tables Vol C Tables 4.2.6.8 and 6.1.1.4'
N N 0.0061 0.0033 'International Tables Vol C Tables 4.2.6.8 and 6.1.1.4'
O O 0.0106 0.006 'International Tables Vol C Tables 4.2.6.8 and 6.1.1.4'
Fe Fe 0.3463 0.8444 'International Tables Vol C Tables 4.2.6.8 and 6.1.1.4'

loop_
_geom_angle_atom_site_label_1
_geom_angle_atom_site_label_2
_geom_angle_atom_site_label_3
_geom_angle
_geom_angle_site_symmetry_1
_geom_angle_site_symmetry_3
_geom_angle_publ_flag
N2 Fe1 N2 180 3 . ?
N2 Fe1 N8 96.61(12) 3 3 ?
N2 Fe1 N8 83.39(12) . 3 ?
N2 Fe1 N8 83.39(12) 3 . ?
N2 Fe1 N8 96.61(12) . . ?
N8 Fe1 N8 180 3 . ?
N2 Fe1 N1 76.78(13) 3 3 ?
N2 Fe1 N1 103.22(13) . 3 ?
N8 Fe1 N1 88.77(13) 3 3 ?
N8 Fe1 N1 91.23(13) . 3 ?
N2 Fe1 N1 103.22(13) 3 . ?
N2 Fe1 N1 76.78(13) . . ?
N8 Fe1 N1 91.23(13) 3 . ?
N8 Fe1 N1 88.77(13) . . ?
N1 Fe1 N1 180.00(18) 3 . ?
C19 O1 C21 121.7(4) . . ?
C1 N1 C5 117.8(3) . . ?
C1 N1 Fe1 126.5(3) . . ?
C5 N1 Fe1 115.6(3) . . ?
C6 N2 N4 109.8(3) . . ?
C6 N2 Fe1 112.9(3) . . ?
N4 N2 Fe1 135.8(3) . . ?
C14 N8 Fe1 143.5(3) . . ?
C7 N4 N2 105.8(3) . . ?
C6 N5 C7 105.7(3) . . ?
C6 N5 N6 124.7(4) . . ?
C7 N5 N6 129.6(4) . . ?
N5 N6 H6 105(2) . . ?
N5 N6 H5 112(3) . . ?
H6 N6 H5 113(4) . . ?
C12 N7 C8 115.7(4) . . ?
N1 C1 C2 123.1(5) . . ?
N1 C1 H1 117.3(19) . . ?
C2 C1 H1 119.6(19) . . ?
C3 C2 C1 118.7(5) . . ?
C3 C2 H2 117(2) . . ?
C1 C2 H2 124(2) . . ?
C4 C3 C2 119.3(5) . . ?
C4 C3 H3 118(2) . . ?
C2 C3 H3 122(2) . . ?
C3 C4 C5 119.2(5) . . ?
C3 C4 H4 123.7(19) . . ?
C5 C4 H4 117.1(19) . . ?
N1 C5 C4 121.9(4) . . ?
N1 C5 C6 112.0(4) . . ?
C4 C5 C6 126.1(4) . . ?
N2 C6 N5 108.1(4) . . ?
N2 C6 C5 122.1(4) . . ?
N5 C6 C5 129.7(4) . . ?
N4 C7 N5 110.6(3) . . ?
N4 C7 C8 125.5(4) . . ?
N5 C7 C8 123.8(4) . . ?
N7 C8 C9 123.8(4) . . ?
N7 C8 C7 115.4(4) . . ?
C9 C8 C7 120.7(4) . . ?
C8 C9 C10 117.5(5) . . ?
C8 C9 H9 118.0(19) . . ?
C10 C9 H9 124.5(19) . . ?
C11 C10 C9 120.4(5) . . ?
C11 C10 H10 121(2) . . ?
C9 C10 H10 118(2) . . ?
C12 C11 C10 117.6(5) . . ?
C12 C11 H11 118(2) . . ?
C10 C11 H11 125(2) . . ?
N7 C12 C11 125.0(5) . . ?
N7 C12 H12 112(2) . . ?
C11 C12 H12 123(2) . . ?
N8 C14 C17 176.3(5) . . ?
N3 C13 C17 179.1(5) . . ?
N9 C15 C18 177.7(5) . . ?
N10 C16 C18 176.4(5) . . ?
C19 C17 C14 123.7(4) . . ?
C19 C17 C13 120.3(4) . . ?
C14 C17 C13 115.9(4) . . ?
C19 C18 C15 121.3(4) . . ?
C19 C18 C16 123.3(4) . . ?
C15 C18 C16 115.3(4) . . ?
O1 C19 C18 122.1(4) . . ?
O1 C19 C17 110.7(4) . . ?
C18 C19 C17 127.2(4) . . ?
O1 C21 H16 111(2) . . ?
O1 C21 H17 116(3) . . ?
H16 C21 H17 99(3) . . ?
O1 C21 H15 104(2) . . ?
H16 C21 H15 118(4) . . ?
H17 C21 H15 111(4) . . ?

loop_
_geom_bond_atom_site_label_1
_geom_bond_atom_site_label_2
_geom_bond_distance
_geom_bond_site_symmetry_2
_geom_bond_publ_flag
Fe1 N2 2.125(3) 3 ?
Fe1 N2 2.125(3) . ?
Fe1 N8 2.167(3) 3 ?
Fe1 N8 2.167(3) . ?
Fe1 N1 2.185(3) 3 ?
Fe1 N1 2.185(3) . ?
O1 C19 1.345(4) . ?
O1 C21 1.443(6) . ?
N1 C1 1.335(5) . ?
N1 C5 1.353(4) . ?
N2 C6 1.327(4) . ?
N2 N4 1.372(3) . ?
N8 C14 1.150(4) . ?
N4 C7 1.316(4) . ?
N5 C6 1.359(4) . ?
N5 C7 1.376(4) . ?
N5 N6 1.413(4) . ?
N6 H6 0.93(4) . ?
N6 H5 0.91(4) . ?
N7 C12 1.337(5) . ?
N7 C8 1.344(4) . ?
N3 C13 1.129(4) . ?
N9 C15 1.153(5) . ?
N10 C16 1.131(4) . ?
C1 C2 1.379(5) . ?
C1 H1 0.95(3) . ?
C2 C3 1.378(6) . ?
C2 H2 0.97(3) . ?
C3 C4 1.368(5) . ?
C3 H3 0.97(3) . ?
C4 C5 1.387(5) . ?
C4 H4 0.96(3) . ?
C5 C6 1.458(5) . ?
C7 C8 1.468(5) . ?
C8 C9 1.376(5) . ?
C9 C10 1.376(6) . ?
C9 H9 1.03(3) . ?
C10 C11 1.365(6) . ?
C10 H10 0.96(3) . ?
C11 C12 1.361(6) . ?
C11 H11 1.00(3) . ?
C12 H12 1.02(3) . ?
C14 C17 1.418(5) . ?
C13 C17 1.434(5) . ?
C15 C18 1.424(5) . ?
C16 C18 1.424(5) . ?
C17 C19 1.404(5) . ?
C18 C19 1.389(5) . ?
C21 H16 1.05(4) . ?
C21 H17 0.94(3) . ?
C21 H15 0.95(4) . ?
